data_7006412
loop_
_publ_author_name
'Elha\"ik, J\'er\^ome'
'Kilner, Colin A.'
'Halcrow, Malcolm A.'

_publ_section_title
;
 Structural diversity in iron(II) complexes of
 2,6-di(pyrazol-1-yl)pyridine and 2,6-di(3-methylpyrazol-1-yl)pyridine.
;
_journal_issue 6
_journal_name_full 'Dalton transactions (Cambridge, England : 2003)'
_journal_page_first 823
_journal_page_last 830
_journal_paper_doi 10.1039/b510370c
_journal_year 2006
_chemical_formula_moiety 'C26 H26 Fe N10, 2[Cl O4], C3 H6 O'
_chemical_formula_sum 'C29 H32 Cl2 Fe N10 O9'
_chemical_formula_weight 791.40
_chemical_name_systematic
;
Bis[2,6-(3-methylpyrazol-1-yl)pyridine]iron(II) diperchlorate acetone solvate
;
_space_group_IT_number 15
_symmetry_cell_setting monoclinic
_symmetry_space_group_name_Hall '-C 2yc'
_symmetry_space_group_name_H-M 'C 1 2/c 1'
_atom_sites_solution_hydrogens geom
_atom_sites_solution_primary direct
_atom_sites_solution_secondary difmap
_audit_creation_method SHELXL-97
_cell_angle_alpha 90.00
_cell_angle_beta 106.3318(7)
_cell_angle_gamma 90.00
_cell_formula_units_Z 8
_cell_length_a 22.8777(2)
_cell_length_b 11.0240(1)
_cell_length_c 28.3914(3)
_cell_measurement_reflns_used 48139
_cell_measurement_temperature 150(2)
_cell_measurement_theta_max 27.55
_cell_measurement_theta_min 2.07
_cell_volume 6871.49(12)
_computing_cell_refinement 'DENZO-SMN (Otwinowski & Minor, 1997)'
_computing_data_collection 'COLLECT (Nonius, 1999)'
_computing_data_reduction 'DENZO-SMN (Otwinowski & Minor, 1997)'
_computing_molecular_graphics 'ORTEX (McArdle, 1995)'
_computing_publication_material 'local program'
_computing_structure_refinement 'SHELXL-97 (Sheldrick, 1997)'
_computing_structure_solution 'SHELXS-97 (Sheldrick, 1990)'
_diffrn_ambient_temperature 150(2)
_diffrn_detector_area_resol_mean 9.091
_diffrn_measured_fraction_theta_full 0.994
_diffrn_measured_fraction_theta_max 0.994
_diffrn_measurement_device_type 'Nonius KappaCCD diffractometer'
_diffrn_measurement_method 'Area detector scans'
_diffrn_radiation_monochromator graphite
_diffrn_radiation_source 'fine-focus sealed tube'
_diffrn_radiation_type MoK\a
_diffrn_radiation_wavelength 0.71073
_diffrn_reflns_av_R_equivalents 0.0904
_diffrn_reflns_av_sigmaI/netI 0.0456
_diffrn_reflns_limit_h_max 29
_diffrn_reflns_limit_h_min -29
_diffrn_reflns_limit_k_max 14
_diffrn_reflns_limit_k_min -14
_diffrn_reflns_limit_l_max 36
_diffrn_reflns_limit_l_min -36
_diffrn_reflns_number 48139
_diffrn_reflns_theta_full 27.55
_diffrn_reflns_theta_max 27.55
_diffrn_reflns_theta_min 2.07
_exptl_absorpt_coefficient_mu 0.662
_exptl_absorpt_correction_T_max 0.879
_exptl_absorpt_correction_T_min 0.609
_exptl_absorpt_correction_type multi-scan
_exptl_absorpt_process_details
;
Using multiple and symmetry-related data measurements via the program SORTAV
See R.H. Blessing, Acta Cryst (1995), A51, 33-38
;
_exptl_crystal_colour 'Dark brown'
_exptl_crystal_density_diffrn 1.530
_exptl_crystal_density_method 'not measured'
_exptl_crystal_description 'Rectangular prism'
_exptl_crystal_F_000 3264
_exptl_crystal_size_max 0.38
_exptl_crystal_size_mid 0.30
_exptl_crystal_size_min 0.18
_refine_diff_density_max 0.841
_refine_diff_density_min -0.752
_refine_diff_density_rms 0.166
_refine_ls_extinction_coef 0.0048(5)
_refine_ls_extinction_expression Fc^*^=kFc[1+0.001xFc^2^\l^3^/sin(2\q)]^-1/4^
_refine_ls_extinction_method SHELXL
_refine_ls_goodness_of_fit_ref 1.109
_refine_ls_hydrogen_treatment constr
_refine_ls_matrix_type full
_refine_ls_number_parameters 491
_refine_ls_number_reflns 7909
_refine_ls_number_restraints 68
_refine_ls_restrained_S_all 1.131
_refine_ls_R_factor_all 0.0807
_refine_ls_R_factor_gt 0.0621
_refine_ls_shift/su_max 0.001
_refine_ls_shift/su_mean 0.000
_refine_ls_structure_factor_coef Fsqd
_refine_ls_weighting_details 'calc w=1/[\s^2^(Fo^2^)+(0.1040P)^2^+14.0968P] where P=(Fo^2^+2Fc^2^)/3'
_refine_ls_weighting_scheme calc
_refine_ls_wR_factor_gt 0.1745
_refine_ls_wR_factor_ref 0.1963
_reflns_number_gt 6294
_reflns_number_total 7909
_reflns_threshold_expression >2sigma(I)
_cod_data_source_file b510370c.txt
_cod_data_source_block je34b
_cod_depositor_comments
;
The following automatic conversions were performed:
'_symmetry_cell_setting' value 'Monoclinic' changed to 'monoclinic'
according to '/home/saulius/struct/CIF-dictionaries/cif_core.dic'
dictionary named 'cif_core.dic' version 2.4.1 from 2010-06-29.

Automatic conversion script
Id: cif_fix_enum 1527 2010-12-29 10:47:43Z saulius 
;
_cod_original_cell_volume 6871.48(11)
_cod_original_sg_symbol_H-M 'C 2/c'
_cod_database_code 7006412

loop_
_symmetry_equiv_pos_as_xyz
'x, y, z'
'-x, y, -z+1/2'
'x+1/2, y+1/2, z'
'-x+1/2, y+1/2, -z+1/2'
'-x, -y, -z'
'x, -y, z-1/2'
'-x+1/2, -y+1/2, -z'
'x+1/2, -y+1/2, z-1/2'

loop_
_atom_site_label
_atom_site_type_symbol
_atom_site_fract_x
_atom_site_fract_y
_atom_site_fract_z
_atom_site_U_iso_or_equiv
_atom_site_adp_type
_atom_site_occupancy
_atom_site_symmetry_multiplicity
_atom_site_calc_flag
_atom_site_refinement_flags
_atom_site_disorder_assembly
_atom_site_disorder_group
Fe1 Fe 0.59090(2) 0.31997(4) 0.637250(16) 0.03197(17) Uani 1 1 d . . .
N2 N 0.59832(12) 0.4637(3) 0.67749(10) 0.0376(6) Uani 1 1 d . . .
C3 C 0.54855(15) 0.5195(3) 0.68248(12) 0.0411(8) Uani 1 1 d . . .
C4 C 0.55160(18) 0.6201(4) 0.71155(14) 0.0493(9) Uani 1 1 d . . .
H4 H 0.5158 0.6601 0.7140 0.059 Uiso 1 1 calc R . .
C5 C 0.6088(2) 0.6608(4) 0.73711(14) 0.0516(9) Uani 1 1 d . . .
H5 H 0.6122 0.7282 0.7586 0.062 Uiso 1 1 calc R . .
C6 C 0.66156(18) 0.6055(3) 0.73229(13) 0.0454(8) Uani 1 1 d . . .
H6 H 0.7010 0.6338 0.7495 0.054 Uiso 1 1 calc R . .
C7 C 0.65320(15) 0.5070(3) 0.70089(12) 0.0393(7) Uani 1 1 d . . .
N8 N 0.49541(13) 0.4605(3) 0.65520(11) 0.0472(7) Uani 1 1 d . . .
N9 N 0.50246(13) 0.3580(3) 0.62939(11) 0.0430(7) Uani 1 1 d . . .
C10 C 0.44626(17) 0.3185(4) 0.60741(15) 0.0530(10) Uani 1 1 d . . .
C11 C 0.40343(18) 0.3962(5) 0.61877(16) 0.0648(13) Uani 1 1 d . . .
H11 H 0.3604 0.3888 0.6075 0.078 Uiso 1 1 calc R . .
C12 C 0.43500(18) 0.4836(5) 0.64881(15) 0.0596(12) Uani 1 1 d . . .
H12 H 0.4183 0.5486 0.6628 0.072 Uiso 1 1 calc R . .
C13 C 0.4357(2) 0.2088(4) 0.57525(19) 0.0715(14) Uani 1 1 d . . .
H13A H 0.4535 0.2217 0.5480 0.107 Uiso 1 1 calc R . .
H13B H 0.3918 0.1945 0.5622 0.107 Uiso 1 1 calc R . .
H13C H 0.4549 0.1382 0.5944 0.107 Uiso 1 1 calc R . .
N14 N 0.69934(12) 0.4436(3) 0.68845(10) 0.0397(6) Uani 1 1 d . . .
N15 N 0.68246(13) 0.3426(3) 0.65862(10) 0.0393(6) Uani 1 1 d . . .
C16 C 0.73436(17) 0.3029(4) 0.65089(14) 0.0457(8) Uani 1 1 d . . .
C17 C 0.78307(17) 0.3783(4) 0.67516(14) 0.0514(9) Uani 1 1 d . . .
H17 H 0.8244 0.3696 0.6752 0.062 Uiso 1 1 calc R . .
C18 C 0.75994(16) 0.4665(4) 0.69866(13) 0.0470(8) Uani 1 1 d . . .
H18 H 0.7818 0.5307 0.7182 0.056 Uiso 1 1 calc R . .
C19 C 0.7367(2) 0.1960(4) 0.61942(17) 0.0577(10) Uani 1 1 d . . .
H19A H 0.7218 0.1241 0.6327 0.087 Uiso 1 1 calc R . .
H19B H 0.7789 0.1823 0.6189 0.087 Uiso 1 1 calc R . .
H19C H 0.7112 0.2112 0.5860 0.087 Uiso 1 1 calc R . .
N20 N 0.58627(12) 0.1760(2) 0.59679(10) 0.0348(6) Uani 1 1 d . . .
C21 C 0.58486(16) 0.1863(3) 0.54952(12) 0.0392(7) Uani 1 1 d . . .
C22 C 0.5852(2) 0.0875(4) 0.52004(14) 0.0504(9) Uani 1 1 d . . .
H22 H 0.5845 0.0964 0.4866 0.060 Uiso 1 1 calc R . .
C23 C 0.5868(2) -0.0261(4) 0.54164(15) 0.0562(10) Uani 1 1 d . . .
H23 H 0.5869 -0.0967 0.5225 0.067 Uiso 1 1 calc R . .
C24 C 0.58805(19) -0.0389(4) 0.59074(15) 0.0501(9) Uani 1 1 d . . .
H24 H 0.5894 -0.1165 0.6056 0.060 Uiso 1 1 calc R . .
C25 C 0.58724(16) 0.0661(3) 0.61671(12) 0.0401(7) Uani 1 1 d . . .
N26 N 0.58739(14) 0.0729(3) 0.66552(10) 0.0415(6) Uani 1 1 d . . .
N27 N 0.58905(13) 0.1869(3) 0.68620(10) 0.0381(6) Uani 1 1 d . . .
C28 C 0.58464(16) 0.1686(4) 0.73173(13) 0.0463(9) Uani 1 1 d . . .
C29 C 0.58056(18) 0.0427(4) 0.73971(14) 0.0562(10) Uani 1 1 d . . .
H29 H 0.5773 0.0051 0.7690 0.067 Uiso 1 1 calc R . .
C30 C 0.58224(19) -0.0145(4) 0.69762(15) 0.0550(10) Uani 1 1 d . . .
H30 H 0.5802 -0.0995 0.6919 0.066 Uiso 1 1 calc R . .
C31 C 0.58418(18) 0.2687(4) 0.76647(14) 0.0554(10) Uani 1 1 d . . .
H31A H 0.6261 0.2939 0.7826 0.083 Uiso 1 1 calc R . .
H31B H 0.5648 0.2409 0.7912 0.083 Uiso 1 1 calc R . .
H31C H 0.5613 0.3376 0.7485 0.083 Uiso 1 1 calc R . .
N32 N 0.58450(14) 0.3081(3) 0.53568(10) 0.0379(6) Uani 1 1 d . . .
N33 N 0.58563(12) 0.3948(2) 0.57060(9) 0.0344(6) Uani 1 1 d . . .
C34 C 0.58393(15) 0.5008(3) 0.54805(12) 0.0393(7) Uani 1 1 d . . .
C35 C 0.58180(18) 0.4817(3) 0.49847(13) 0.0460(8) Uani 1 1 d . . .
H35 H 0.5805 0.5426 0.4745 0.055 Uiso 1 1 calc R . .
C36 C 0.58197(18) 0.3604(4) 0.49152(12) 0.0463(8) Uani 1 1 d . . .
H36 H 0.5806 0.3195 0.4618 0.056 Uiso 1 1 calc R . .
C37 C 0.5840(2) 0.6195(3) 0.57374(14) 0.0494(9) Uani 1 1 d . . .
H37A H 0.5448 0.6307 0.5808 0.074 Uiso 1 1 calc R . .
H37B H 0.5904 0.6857 0.5527 0.074 Uiso 1 1 calc R . .
H37C H 0.6168 0.6198 0.6046 0.074 Uiso 1 1 calc R . .
Cl38A Cl 0.75972(10) 0.3321(2) 0.82194(8) 0.0379(6) Uiso 0.50 1 d PD A 1
O39A O 0.7276(4) 0.2719(8) 0.7791(3) 0.051(3) Uiso 0.50 1 d PD A 1
O40A O 0.7903(4) 0.4456(7) 0.8103(3) 0.056(2) Uiso 0.50 1 d PD A 1
O41A O 0.7190(3) 0.3889(7) 0.8492(3) 0.0595(18) Uiso 0.50 1 d PD A 1
O42A O 0.8053(3) 0.2628(6) 0.8525(3) 0.061(2) Uiso 0.50 1 d PD A 1
Cl38B Cl 0.76249(11) 0.3591(2) 0.82459(9) 0.0424(7) Uiso 0.50 1 d PD B 2
O39B O 0.7274(4) 0.2953(8) 0.7788(3) 0.056(3) Uiso 0.50 1 d PD B 2
O40B O 0.7794(4) 0.4690(7) 0.8108(3) 0.061(2) Uiso 0.50 1 d PD B 2
O41B O 0.7275(4) 0.3481(7) 0.8578(3) 0.070(2) Uiso 0.50 1 d PD B 2
O42B O 0.8177(3) 0.2809(7) 0.8440(3) 0.068(2) Uiso 0.50 1 d PD B 2
Cl43A Cl 0.9233(2) 0.3476(5) 0.62565(15) 0.0361(11) Uiso 0.35 1 d PD C 1
O44A O 0.8733(4) 0.3223(11) 0.5873(3) 0.045(2) Uiso 0.35 1 d PD C 1
O45A O 0.9156(5) 0.2639(10) 0.6641(4) 0.060(4) Uiso 0.35 1 d PD C 1
O46A O 0.9789(4) 0.3215(8) 0.6128(3) 0.044(2) Uiso 0.35 1 d PD C 1
O47A O 0.9291(6) 0.4691(8) 0.6436(5) 0.075(3) Uiso 0.35 1 d PD C 1
Cl43B Cl 0.9290(2) 0.3239(3) 0.62806(14) 0.0348(10) Uiso 0.35 1 d PD D 2
O44B O 0.8750(4) 0.2787(9) 0.5969(3) 0.062(3) Uiso 0.35 1 d PD D 2
O45B O 0.9350(4) 0.3150(8) 0.6787(3) 0.041(2) Uiso 0.35 1 d PD D 2
O46B O 0.9884(4) 0.2831(10) 0.6217(3) 0.041(3) Uiso 0.35 1 d PD D 2
O47B O 0.9299(6) 0.4602(9) 0.6202(5) 0.091(4) Uiso 0.35 1 d PD D 2
Cl43C Cl 0.93662(19) 0.3522(5) 0.63192(13) 0.0292(9) Uiso 0.30 1 d PD E 3
O44C O 0.8811(5) 0.3585(11) 0.5889(4) 0.055(3) Uiso 0.30 1 d PD E 3
O45C O 0.9237(6) 0.2847(12) 0.6726(4) 0.036(3) Uiso 0.30 1 d PD E 3
O46C O 0.9749(5) 0.2714(9) 0.6123(4) 0.032(2) Uiso 0.30 1 d PD E 3
O47C O 0.9530(6) 0.4670(8) 0.6454(4) 0.062(3) Uiso 0.30 1 d PD E 3
C48A C 0.7593(7) 0.6123(15) 0.5715(4) 0.059(3) Uiso 0.40 1 d PD F 1
H48A H 0.7527 0.6949 0.5817 0.089 Uiso 0.40 1 calc PR F 1
H48B H 0.8031 0.5966 0.5788 0.089 Uiso 0.40 1 calc PR F 1
H48C H 0.7411 0.5541 0.5893 0.089 Uiso 0.40 1 calc PR F 1
C49A C 0.7298(13) 0.599(3) 0.5167(6) 0.056(8) Uiso 0.40 1 d PD F 1
C50A C 0.7661(8) 0.5383(16) 0.4871(6) 0.079(5) Uiso 0.40 1 d PD F 1
H50A H 0.7406 0.5275 0.4533 0.119 Uiso 0.40 1 calc PR F 1
H50B H 0.7801 0.4590 0.5015 0.119 Uiso 0.40 1 calc PR F 1
H50C H 0.8014 0.5889 0.4871 0.119 Uiso 0.40 1 calc PR F 1
O51A O 0.6876(6) 0.6673(13) 0.4971(5) 0.047(3) Uiso 0.40 1 d PD F 1
C48B C 0.7479(7) 0.5724(16) 0.5700(4) 0.057(3) Uiso 0.40 1 d PD G 2
H48D H 0.7278 0.6210 0.5898 0.085 Uiso 0.40 1 calc PR G 2
H48E H 0.7922 0.5817 0.5827 0.085 Uiso 0.40 1 calc PR G 2
H48F H 0.7370 0.4868 0.5716 0.085 Uiso 0.40 1 calc PR G 2
C49B C 0.7277(9) 0.6146(19) 0.5177(5) 0.044(6) Uiso 0.40 1 d PD G 2
C50B C 0.7472(8) 0.5298(15) 0.4823(5) 0.066(4) Uiso 0.40 1 d PD G 2
H50D H 0.7110 0.5009 0.4573 0.099 Uiso 0.40 1 calc PR G 2
H50E H 0.7693 0.4604 0.5005 0.099 Uiso 0.40 1 calc PR G 2
H50F H 0.7737 0.5738 0.4664 0.099 Uiso 0.40 1 calc PR G 2
O51B O 0.6871(5) 0.6918(10) 0.5052(4) 0.060(4) Uiso 0.40 1 d PD G 2
C48C C 0.765(2) 0.575(4) 0.5653(9) 0.093(14) Uiso 0.20 1 d PD H 3
H48G H 0.7491 0.6423 0.5807 0.139 Uiso 0.20 1 calc PR H 3
H48H H 0.8084 0.5856 0.5698 0.139 Uiso 0.20 1 calc PR H 3
H48I H 0.7577 0.4982 0.5804 0.139 Uiso 0.20 1 calc PR H 3
C49C C 0.732(2) 0.572(3) 0.5112(10) 0.080(13) Uiso 0.20 1 d PD H 3
C50C C 0.7429(14) 0.465(2) 0.4825(10) 0.081(8) Uiso 0.20 1 d PD H 3
H50G H 0.7038 0.4311 0.4636 0.121 Uiso 0.20 1 calc PR H 3
H50H H 0.7661 0.4037 0.5050 0.121 Uiso 0.20 1 calc PR H 3
H50I H 0.7660 0.4912 0.4600 0.121 Uiso 0.20 1 calc PR H 3
O51C O 0.6956(14) 0.652(3) 0.4912(10) 0.093(13) Uiso 0.20 1 d PD H 3

loop_
_atom_site_aniso_label
_atom_site_aniso_U_11
_atom_site_aniso_U_22
_atom_site_aniso_U_33
_atom_site_aniso_U_23
_atom_site_aniso_U_13
_atom_site_aniso_U_12
Fe1 0.0318(3) 0.0347(3) 0.0307(3) -0.00018(17) 0.01091(18) 0.00102(17)
N2 0.0367(14) 0.0454(15) 0.0328(13) 0.0101(11) 0.0136(11) 0.0059(11)
C3 0.0373(17) 0.055(2) 0.0345(16) 0.0120(14) 0.0159(13) 0.0102(14)
C4 0.055(2) 0.058(2) 0.0427(19) 0.0091(17) 0.0254(17) 0.0172(18)
C5 0.069(3) 0.052(2) 0.0397(19) -0.0003(16) 0.0255(18) 0.0084(18)
C6 0.052(2) 0.051(2) 0.0354(16) 0.0023(15) 0.0148(15) 0.0012(16)
C7 0.0397(17) 0.0487(18) 0.0331(15) 0.0071(14) 0.0163(13) 0.0051(14)
N8 0.0366(15) 0.064(2) 0.0447(16) 0.0173(14) 0.0177(13) 0.0092(14)
N9 0.0335(14) 0.0530(17) 0.0407(15) 0.0130(13) 0.0074(12) -0.0004(12)
C10 0.0350(18) 0.072(3) 0.047(2) 0.0273(19) 0.0026(15) -0.0063(17)
C11 0.0343(19) 0.106(4) 0.052(2) 0.032(2) 0.0099(17) -0.002(2)
C12 0.041(2) 0.093(3) 0.052(2) 0.029(2) 0.0241(18) 0.021(2)
C13 0.052(3) 0.067(3) 0.079(3) 0.014(2) -0.008(2) -0.016(2)
N14 0.0339(14) 0.0524(17) 0.0345(13) 0.0036(12) 0.0122(11) 0.0030(12)
N15 0.0389(15) 0.0469(16) 0.0356(14) 0.0054(12) 0.0162(12) 0.0079(12)
C16 0.0416(18) 0.056(2) 0.0433(18) 0.0135(16) 0.0188(15) 0.0141(16)
C17 0.0375(18) 0.075(3) 0.0433(19) 0.0099(18) 0.0137(15) 0.0093(18)
C18 0.0362(17) 0.067(2) 0.0377(17) 0.0050(16) 0.0110(14) 0.0022(16)
C19 0.054(2) 0.060(2) 0.069(3) 0.000(2) 0.032(2) 0.0144(19)
N20 0.0366(14) 0.0378(14) 0.0310(13) -0.0017(10) 0.0112(11) 0.0010(11)
C21 0.0403(17) 0.0463(18) 0.0316(15) -0.0030(13) 0.0108(13) -0.0002(14)
C22 0.065(2) 0.049(2) 0.0385(18) -0.0103(15) 0.0182(17) -0.0036(18)
C23 0.076(3) 0.043(2) 0.051(2) -0.0146(17) 0.021(2) -0.0059(18)
C24 0.059(2) 0.0406(19) 0.053(2) -0.0026(16) 0.0196(18) -0.0020(16)
C25 0.0391(17) 0.0420(17) 0.0387(17) -0.0013(14) 0.0104(14) -0.0007(13)
N26 0.0474(16) 0.0428(15) 0.0357(14) 0.0052(12) 0.0141(12) 0.0017(12)
N27 0.0330(13) 0.0520(16) 0.0290(13) -0.0010(11) 0.0083(11) 0.0032(11)
C28 0.0323(16) 0.074(3) 0.0331(16) 0.0075(16) 0.0093(13) 0.0100(16)
C29 0.049(2) 0.081(3) 0.0413(19) 0.0182(19) 0.0172(16) 0.008(2)
C30 0.056(2) 0.057(2) 0.055(2) 0.0190(18) 0.0212(19) 0.0051(18)
C31 0.045(2) 0.088(3) 0.0357(18) -0.0086(19) 0.0148(16) -0.001(2)
N32 0.0460(16) 0.0432(15) 0.0266(12) -0.0009(11) 0.0138(11) 0.0001(12)
N33 0.0347(13) 0.0386(14) 0.0310(13) -0.0001(11) 0.0112(10) 0.0001(11)
C34 0.0374(16) 0.0442(18) 0.0365(16) 0.0054(14) 0.0108(13) -0.0013(13)
C35 0.056(2) 0.051(2) 0.0327(16) 0.0067(15) 0.0156(15) -0.0050(16)
C36 0.056(2) 0.057(2) 0.0270(15) 0.0034(15) 0.0140(15) -0.0032(17)
C37 0.061(2) 0.0391(18) 0.048(2) 0.0038(15) 0.0165(18) 0.0007(16)

loop_
_atom_type_symbol
_atom_type_description
_atom_type_scat_dispersion_real
_atom_type_scat_dispersion_imag
_atom_type_scat_source
C C 0.0033 0.0016 'International Tables Vol C Tables 4.2.6.8 and 6.1.1.4'
H H 0.0000 0.0000 'International Tables Vol C Tables 4.2.6.8 and 6.1.1.4'
N N 0.0061 0.0033 'International Tables Vol C Tables 4.2.6.8 and 6.1.1.4'
Fe Fe 0.3463 0.8444 'International Tables Vol C Tables 4.2.6.8 and 6.1.1.4'
Cl Cl 0.1484 0.1585 'International Tables Vol C Tables 4.2.6.8 and 6.1.1.4'
O O 0.0106 0.0060 'International Tables Vol C Tables 4.2.6.8 and 6.1.1.4'

loop_
_geom_angle_atom_site_label_1
_geom_angle_atom_site_label_2
_geom_angle_atom_site_label_3
_geom_angle
_geom_angle_site_symmetry_1
_geom_angle_site_symmetry_3
_geom_angle_publ_flag
N2 Fe1 N20 178.08(12) . . ?
N2 Fe1 N9 79.25(12) . . ?
N20 Fe1 N9 102.60(12) . . ?
N2 Fe1 N15 79.07(12) . . ?
N20 Fe1 N15 99.06(12) . . ?
N9 Fe1 N15 158.19(13) . . ?
N2 Fe1 N27 101.71(11) . . ?
N20 Fe1 N27 78.84(11) . . ?
N9 Fe1 N27 90.73(11) . . ?
N15 Fe1 N27 95.91(11) . . ?
N2 Fe1 N33 100.94(11) . . ?
N20 Fe1 N33 78.61(11) . . ?
N9 Fe1 N33 91.01(11) . . ?
N15 Fe1 N33 90.83(11) . . ?
N27 Fe1 N33 157.21(11) . . ?
C7 N2 C3 119.6(3) . . ?
C7 N2 Fe1 120.1(2) . . ?
C3 N2 Fe1 120.3(2) . . ?
N2 C3 C4 122.4(3) . . ?
N2 C3 N8 111.1(3) . . ?
C4 C3 N8 126.6(3) . . ?
C3 C4 C5 117.3(3) . . ?
C4 C5 C6 121.7(4) . . ?
C7 C6 C5 116.1(4) . . ?
N2 C7 C6 122.9(3) . . ?
N2 C7 N14 111.7(3) . . ?
C6 C7 N14 125.5(3) . . ?
C12 N8 N9 110.3(4) . . ?
C12 N8 C3 132.4(4) . . ?
N9 N8 C3 117.4(3) . . ?
C10 N9 N8 105.9(3) . . ?
C10 N9 Fe1 142.0(3) . . ?
N8 N9 Fe1 112.0(2) . . ?
N9 C10 C11 109.6(4) . . ?
N9 C10 C13 121.3(4) . . ?
C11 C10 C13 129.1(4) . . ?
C12 C11 C10 107.2(4) . . ?
C11 C12 N8 107.0(4) . . ?
C18 N14 N15 111.8(3) . . ?
C18 N14 C7 130.9(3) . . ?
N15 N14 C7 117.2(3) . . ?
C16 N15 N14 104.8(3) . . ?
C16 N15 Fe1 143.1(3) . . ?
N14 N15 Fe1 111.7(2) . . ?
N15 C16 C17 110.1(3) . . ?
N15 C16 C19 122.7(4) . . ?
C17 C16 C19 127.2(3) . . ?
C18 C17 C16 107.3(3) . . ?
N14 C18 C17 106.0(4) . . ?
C25 N20 C21 119.7(3) . . ?
C25 N20 Fe1 119.9(2) . . ?
C21 N20 Fe1 120.3(2) . . ?
N20 C21 C22 122.7(3) . . ?
N20 C21 N32 111.1(3) . . ?
C22 C21 N32 126.2(3) . . ?
C21 C22 C23 116.6(3) . . ?
C22 C23 C24 121.5(4) . . ?
C25 C24 C23 116.8(4) . . ?
N20 C25 C24 122.5(3) . . ?
N20 C25 N26 111.7(3) . . ?
C24 C25 N26 125.8(3) . . ?
C30 N26 N27 111.0(3) . . ?
C30 N26 C25 131.2(3) . . ?
N27 N26 C25 117.7(3) . . ?
C28 N27 N26 105.8(3) . . ?
C28 N27 Fe1 142.3(3) . . ?
N26 N27 Fe1 111.68(19) . . ?
N27 C28 C29 109.2(3) . . ?
N27 C28 C31 123.1(4) . . ?
C29 C28 C31 127.7(3) . . ?
C30 C29 C28 107.1(3) . . ?
N26 C30 C29 106.9(4) . . ?
C36 N32 N33 110.9(3) . . ?
C36 N32 C21 131.1(3) . . ?
N33 N32 C21 117.9(3) . . ?
C34 N33 N32 105.8(3) . . ?
C34 N33 Fe1 142.2(2) . . ?
N32 N33 Fe1 111.95(19) . . ?
N33 C34 C35 109.7(3) . . ?
N33 C34 C37 122.6(3) . . ?
C35 C34 C37 127.7(3) . . ?
C36 C35 C34 107.0(3) . . ?
C35 C36 N32 106.5(3) . . ?
O42A Cl38A O39A 113.7(5) . . ?
O42A Cl38A O41A 111.9(4) . . ?
O39A Cl38A O41A 113.2(5) . . ?
O42A Cl38A O40A 106.3(5) . . ?
O39A Cl38A O40A 111.4(5) . . ?
O41A Cl38A O40A 99.2(4) . . ?
O40B Cl38B O41B 122.2(5) . . ?
O40B Cl38B O39B 107.1(5) . . ?
O41B Cl38B O39B 106.0(5) . . ?
O40B Cl38B O42B 109.8(5) . . ?
O41B Cl38B O42B 106.5(5) . . ?
O39B Cl38B O42B 103.9(5) . . ?
O44A Cl43A O47A 116.7(8) . . ?
O44A Cl43A O46A 110.9(6) . . ?
O47A Cl43A O46A 106.1(7) . . ?
O44A Cl43A O45A 102.3(7) . . ?
O47A Cl43A O45A 109.9(7) . . ?
O46A Cl43A O45A 111.0(6) . . ?
O44B Cl43B O45B 116.0(6) . . ?
O44B Cl43B O46B 119.3(6) . . ?
O45B Cl43B O46B 105.8(6) . . ?
O44B Cl43B O47B 107.8(7) . . ?
O45B Cl43B O47B 102.5(6) . . ?
O46B Cl43B O47B 103.3(7) . . ?
O47C Cl43C O46C 122.2(7) . . ?
O47C Cl43C O45C 110.7(8) . . ?
O46C Cl43C O45C 105.3(6) . . ?
O47C Cl43C O44C 107.0(7) . . ?
O46C Cl43C O44C 100.3(7) . . ?
O45C Cl43C O44C 110.7(7) . . ?
O51A C49A C50A 120.6(15) . . ?
O51A C49A C48A 118.1(15) . . ?
C50A C49A C48A 117.5(14) . . ?
O51B C49B C48B 119.9(12) . . ?
O51B C49B C50B 124.4(12) . . ?
C48B C49B C50B 113.3(12) . . ?
O51C C49C C50C 120.3(17) . . ?
O51C C49C C48C 122.1(18) . . ?
C50C C49C C48C 117.6(17) . . ?

loop_
_geom_bond_atom_site_label_1
_geom_bond_atom_site_label_2
_geom_bond_distance
_geom_bond_site_symmetry_2
_geom_bond_publ_flag
Fe1 N2 1.933(3) . ?
Fe1 N20 1.945(3) . ?
Fe1 N9 2.016(3) . ?
Fe1 N15 2.026(3) . ?
Fe1 N27 2.029(3) . ?
Fe1 N33 2.036(3) . ?
N2 C7 1.333(4) . ?
N2 C3 1.337(4) . ?
C3 C4 1.372(5) . ?
C3 N8 1.404(5) . ?
C4 C5 1.381(6) . ?
C5 C6 1.393(5) . ?
C6 C7 1.384(5) . ?
C7 N14 1.392(4) . ?
N8 C12 1.366(5) . ?
N8 N9 1.381(5) . ?
N9 C10 1.335(5) . ?
C10 C11 1.406(7) . ?
C10 C13 1.493(7) . ?
C11 C12 1.353(7) . ?
N14 C18 1.358(4) . ?
N14 N15 1.386(4) . ?
N15 C16 1.340(4) . ?
C16 C17 1.406(6) . ?
C16 C19 1.489(6) . ?
C17 C18 1.367(6) . ?
N20 C25 1.334(4) . ?
N20 C21 1.338(4) . ?
C21 C22 1.375(5) . ?
C21 N32 1.399(4) . ?
C22 C23 1.390(6) . ?
C23 C24 1.393(6) . ?
C24 C25 1.375(5) . ?
C25 N26 1.387(4) . ?
N26 C30 1.354(5) . ?
N26 N27 1.383(4) . ?
N27 C28 1.340(4) . ?
C28 C29 1.413(6) . ?
C28 C31 1.482(6) . ?
C29 C30 1.361(6) . ?
N32 C36 1.366(4) . ?
N32 N33 1.372(4) . ?
N33 C34 1.328(4) . ?
C34 C35 1.411(5) . ?
C34 C37 1.498(5) . ?
C35 C36 1.352(5) . ?
Cl38A O42A 1.385(7) . ?
Cl38A O39A 1.398(7) . ?
Cl38A O41A 1.505(6) . ?
Cl38A O40A 1.515(7) . ?
Cl38B O40B 1.363(7) . ?
Cl38B O41B 1.403(7) . ?
Cl38B O39B 1.496(8) . ?
Cl38B O42B 1.499(7) . ?
Cl43A O44A 1.367(9) . ?
Cl43A O47A 1.426(10) . ?
Cl43A O46A 1.448(8) . ?
Cl43A O45A 1.478(9) . ?
Cl43B O44B 1.394(9) . ?
Cl43B O45B 1.409(8) . ?
Cl43B O46B 1.490(9) . ?
Cl43B O47B 1.520(10) . ?
Cl43C O47C 1.344(10) . ?
Cl43C O46C 1.465(9) . ?
Cl43C O45C 1.472(9) . ?
Cl43C O44C 1.495(10) . ?
C48A C49A 1.517(16) . ?
C49A O51A 1.228(15) . ?
C49A C50A 1.496(17) . ?
C48B C49B 1.498(14) . ?
C49B O51B 1.235(14) . ?
C49B C50B 1.530(15) . ?
C48C C49C 1.506(18) . ?
C49C O51C 1.234(19) . ?
C49C C50C 1.491(19) . ?
